data_4335332
loop_
_publ_author_name
'Xiong Chen'
'Jin-Ni Shen'
'Li-Ming Wu'
'Ling Chen'

_publ_section_title
;
 A Ferrimagnetic Zintl Phase Pr4MnSb9: Synthesis, Structure, and Physical
 Properties
;
_journal_name_full 'Inorganic Chemistry'
_journal_page_first 7441
_journal_page_last 7447
_journal_paper_doi 10.1021/ic400209x
_journal_volume 52
_journal_year 2013
_chemical_formula_moiety 'Mn Pr4 Sb9'
_chemical_formula_sum 'Mn Pr4 Sb9'
_chemical_formula_weight 1714.33
_chemical_name_systematic
; 
 ? 
;
_space_group_IT_number 12
_symmetry_cell_setting monoclinic
_symmetry_space_group_name_Hall '-C 2y'
_symmetry_space_group_name_H-M 'C 1 2/m 1'
_atom_sites_solution_primary direct
_atom_sites_solution_secondary difmap
_audit_creation_method SHELXL-97
_cell_angle_alpha 90.00
_cell_angle_beta 98.050(14)
_cell_angle_gamma 90.00
_cell_formula_units_Z 4
_cell_length_a 24.12(2)
_cell_length_b 4.203(3)
_cell_length_c 15.668(13)
_cell_measurement_reflns_used 1037
_cell_measurement_temperature 293(2)
_cell_measurement_theta_max 27.4217
_cell_measurement_theta_min 2.6258
_cell_volume 1573(2)
_computing_cell_refinement 'CrystalClear (Rigaku Inc., 2007)'
_computing_data_collection 'CrystalClear (Rigaku Inc., 2007)'
_computing_data_reduction 'CrystalClear (Rigaku Inc., 2007)'
_computing_molecular_graphics 'Bruker SHELXTL'
_computing_publication_material 'Bruker SHELXTL'
_computing_structure_refinement 'SHELXL-97 (Sheldrick, 1997)'
_computing_structure_solution 'SHELXS-97 (Sheldrick, 1990)'
_diffrn_ambient_temperature 293(2)
_diffrn_detector_area_resol_mean 13.6612
_diffrn_measured_fraction_theta_full 0.996
_diffrn_measured_fraction_theta_max 0.996
_diffrn_measurement_device_type Mercury2
_diffrn_measurement_method CCD_Profile_fitting
_diffrn_radiation_monochromator graphite
_diffrn_radiation_source 'fine-focus sealed tube'
_diffrn_radiation_type MoK\a
_diffrn_radiation_wavelength 0.71073
_diffrn_reflns_av_R_equivalents 0.0384
_diffrn_reflns_av_sigmaI/netI 0.0317
_diffrn_reflns_limit_h_max 28
_diffrn_reflns_limit_h_min -28
_diffrn_reflns_limit_k_max 4
_diffrn_reflns_limit_k_min -4
_diffrn_reflns_limit_l_max 16
_diffrn_reflns_limit_l_min -18
_diffrn_reflns_number 4970
_diffrn_reflns_theta_full 25.00
_diffrn_reflns_theta_max 25.00
_diffrn_reflns_theta_min 2.00
_exptl_absorpt_coefficient_mu 28.031
_exptl_absorpt_correction_T_max 1.0000
_exptl_absorpt_correction_T_min 0.3359
_exptl_absorpt_correction_type multi-scan
_exptl_crystal_colour Grey
_exptl_crystal_density_diffrn 7.241
_exptl_crystal_description Prism
_exptl_crystal_F_000 2880
_exptl_crystal_size_max 0.1200
_exptl_crystal_size_mid 0.1000
_exptl_crystal_size_min 0.0800
_refine_diff_density_max 2.950
_refine_diff_density_min -1.695
_refine_diff_density_rms 0.440
_refine_ls_extinction_coef 0.00025(3)
_refine_ls_extinction_expression Fc^*^=kFc[1+0.001xFc^2^\l^3^/sin(2\q)]^-1/4^
_refine_ls_extinction_method SHELXL
_refine_ls_goodness_of_fit_ref 1.098
_refine_ls_matrix_type full
_refine_ls_number_parameters 88
_refine_ls_number_reflns 1567
_refine_ls_number_restraints 0
_refine_ls_restrained_S_all 1.098
_refine_ls_R_factor_all 0.0387
_refine_ls_R_factor_gt 0.0355
_refine_ls_shift/su_max 0.001
_refine_ls_shift/su_mean 0.000
_refine_ls_structure_factor_coef Fsqd
_refine_ls_weighting_details 'calc w=1/[\s^2^(Fo^2^)+(0.0519P)^2^+88.0277P] where P=(Fo^2^+2Fc^2^)/3'
_refine_ls_weighting_scheme calc
_refine_ls_wR_factor_gt 0.0931
_refine_ls_wR_factor_ref 0.0975
_reflns_number_gt 1492
_reflns_number_total 1567
_reflns_threshold_expression >2sigma(I)
_cod_data_source_file ic400209x_si_002.cif
_cod_data_source_block a
_cod_database_code 4335332

loop_
_symmetry_equiv_pos_as_xyz
'x, y, z'
'-x, y, -z'
'x+1/2, y+1/2, z'
'-x+1/2, y+1/2, -z'
'-x, -y, -z'
'x, -y, z'
'-x+1/2, -y+1/2, -z'
'x+1/2, -y+1/2, z'

loop_
_atom_site_label
_atom_site_type_symbol
_atom_site_fract_x
_atom_site_fract_y
_atom_site_fract_z
_atom_site_U_iso_or_equiv
_atom_site_adp_type
_atom_site_occupancy
_atom_site_symmetry_multiplicity
_atom_site_calc_flag
_atom_site_refinement_flags
Pr1 Pr 0.06649(4) 0.0000 0.39360(5) 0.0052(2) Uani 1 2 d S
Pr2 Pr 0.05958(4) 0.0000 0.81954(5) 0.0068(3) Uani 1 2 d S
Pr3 Pr 0.11193(4) 0.0000 0.14348(5) 0.0061(2) Uani 1 2 d S
Pr4 Pr 0.20616(4) 0.0000 0.61250(6) 0.0063(2) Uani 1 2 d S
Mn Mn 0.27061(13) 0.0000 0.12532(18) 0.0171(7) Uani 1 2 d S
Sb1 Sb 0.53948(5) 0.0000 0.23787(7) 0.0062(3) Uani 1 2 d S
Sb2 Sb 0.36004(5) 0.0000 0.27397(7) 0.0085(3) Uani 1 2 d S
Sb3 Sb 0.07176(5) 0.0000 0.61377(7) 0.0088(3) Uani 1 2 d S
Sb4 Sb 0.0000 0.5000 0.5000 0.0061(3) Uani 1 4 d S
Sb5 Sb 0.33356(5) 0.0000 0.53977(7) 0.0071(3) Uani 1 2 d S
Sb6 Sb 0.19153(4) 0.0000 0.33405(7) 0.0077(3) Uani 1 2 d S
Sb7 Sb 0.71490(5) 0.0000 0.19786(7) 0.0088(3) Uani 1 2 d S
Sb8 Sb 0.40891(5) 0.0000 0.01902(7) 0.0088(3) Uani 1 2 d S
Sb9 Sb 0.0000 0.0000 0.0000 0.0082(4) Uani 1 4 d S
Sb10 Sb 0.81276(6) 0.0000 0.02838(9) 0.0210(3) Uani 1 2 d S

loop_
_atom_site_aniso_label
_atom_site_aniso_U_11
_atom_site_aniso_U_22
_atom_site_aniso_U_33
_atom_site_aniso_U_23
_atom_site_aniso_U_13
_atom_site_aniso_U_12
Pr1 0.0087(5) 0.0026(5) 0.0048(5) 0.000 0.0028(3) 0.000
Pr2 0.0127(5) 0.0042(5) 0.0041(5) 0.000 0.0029(3) 0.000
Pr3 0.0101(5) 0.0035(5) 0.0049(5) 0.000 0.0021(3) 0.000
Pr4 0.0092(5) 0.0035(5) 0.0062(4) 0.000 0.0011(3) 0.000
Mn 0.0270(16) 0.0091(15) 0.0191(15) 0.000 0.0169(12) 0.000
Sb1 0.0116(6) 0.0027(6) 0.0049(5) 0.000 0.0026(4) 0.000
Sb2 0.0123(6) 0.0062(6) 0.0078(6) 0.000 0.0043(4) 0.000
Sb3 0.0113(6) 0.0102(6) 0.0056(6) 0.000 0.0040(4) 0.000
Sb4 0.0104(8) 0.0039(8) 0.0050(7) 0.000 0.0044(6) 0.000
Sb5 0.0111(6) 0.0050(6) 0.0053(5) 0.000 0.0016(4) 0.000
Sb6 0.0086(6) 0.0080(6) 0.0065(5) 0.000 0.0011(4) 0.000
Sb7 0.0145(6) 0.0054(6) 0.0066(5) 0.000 0.0014(4) 0.000
Sb8 0.0184(6) 0.0044(6) 0.0033(6) 0.000 0.0003(4) 0.000
Sb9 0.0108(8) 0.0092(9) 0.0049(7) 0.000 0.0024(6) 0.000
Sb10 0.0270(7) 0.0158(7) 0.0221(7) 0.000 0.0101(5) 0.000

loop_
_atom_type_symbol
_atom_type_description
_atom_type_scat_dispersion_real
_atom_type_scat_dispersion_imag
_atom_type_scat_source
Mn Mn 0.3368 0.7283 'International Tables Vol C Tables 4.2.6.8 and 6.1.1.4'
Sb Sb -0.5866 1.5461 'International Tables Vol C Tables 4.2.6.8 and 6.1.1.4'
Pr Pr -0.2180 2.8214 'International Tables Vol C Tables 4.2.6.8 and 6.1.1.4'

loop_
_geom_angle_atom_site_label_1
_geom_angle_atom_site_label_2
_geom_angle_atom_site_label_3
_geom_angle
_geom_angle_site_symmetry_1
_geom_angle_site_symmetry_3
Sb1 Pr1 Sb1 81.57(7) 3_445 3_455
Sb1 Pr1 Sb4 84.51(6) 3_445 1_545
Sb1 Pr1 Sb4 138.68(5) 3_455 1_545
Sb1 Pr1 Sb4 138.68(5) 3_445 .
Sb1 Pr1 Sb4 84.51(6) 3_455 .
Sb4 Pr1 Sb4 80.79(6) 1_545 .
Sb1 Pr1 Sb5 136.60(4) 3_445 7_556
Sb1 Pr1 Sb5 83.33(5) 3_455 7_556
Sb4 Pr1 Sb5 130.57(5) 1_545 7_556
Sb4 Pr1 Sb5 79.30(6) . 7_556
Sb1 Pr1 Sb5 83.33(5) 3_445 7_546
Sb1 Pr1 Sb5 136.60(4) 3_455 7_546
Sb4 Pr1 Sb5 79.30(6) 1_545 7_546
Sb4 Pr1 Sb5 130.57(5) . 7_546
Sb5 Pr1 Sb5 80.34(7) 7_556 7_546
Sb1 Pr1 Sb6 83.15(4) 3_445 .
Sb1 Pr1 Sb6 83.15(4) 3_455 .
Sb4 Pr1 Sb6 133.39(3) 1_545 .
Sb4 Pr1 Sb6 133.39(3) . .
Sb5 Pr1 Sb6 54.72(5) 7_556 .
Sb5 Pr1 Sb6 54.72(5) 7_546 .
Sb1 Pr1 Sb3 82.99(3) 3_445 5_556
Sb1 Pr1 Sb3 82.99(3) 3_455 5_556
Sb4 Pr1 Sb3 56.72(3) 1_545 5_556
Sb4 Pr1 Sb3 56.72(3) . 5_556
Sb5 Pr1 Sb3 134.88(4) 7_556 5_556
Sb5 Pr1 Sb3 134.88(4) 7_546 5_556
Sb6 Pr1 Sb3 161.66(4) . 5_556
Sb1 Pr1 Sb3 137.47(4) 3_445 .
Sb1 Pr1 Sb3 137.47(4) 3_455 .
Sb4 Pr1 Sb3 55.60(3) 1_545 .
Sb4 Pr1 Sb3 55.60(3) . .
Sb5 Pr1 Sb3 75.90(3) 7_556 .
Sb5 Pr1 Sb3 75.90(3) 7_546 .
Sb6 Pr1 Sb3 112.31(4) . .
Sb3 Pr1 Sb3 86.02(4) 5_556 .
Sb1 Pr2 Sb1 81.65(7) 7_546 7_556
Sb1 Pr2 Sb3 83.70(4) 7_546 .
Sb1 Pr2 Sb3 83.70(4) 7_556 .
Sb1 Pr2 Sb8 135.59(4) 7_546 7_556
Sb1 Pr2 Sb8 83.13(5) 7_556 7_556
Sb3 Pr2 Sb8 135.42(4) . 7_556
Sb1 Pr2 Sb8 83.13(5) 7_546 7_546
Sb1 Pr2 Sb8 135.59(4) 7_556 7_546
Sb3 Pr2 Sb8 135.42(4) . 7_546
Sb8 Pr2 Sb8 79.27(7) 7_556 7_546
Sb1 Pr2 Sb2 138.10(5) 7_546 7_556
Sb1 Pr2 Sb2 85.42(6) 7_556 7_556
Sb3 Pr2 Sb2 55.26(3) . 7_556
Sb8 Pr2 Sb2 81.35(6) 7_556 7_556
Sb8 Pr2 Sb2 130.81(5) 7_546 7_556
Sb1 Pr2 Sb2 85.42(6) 7_546 7_546
Sb1 Pr2 Sb2 138.10(5) 7_556 7_546
Sb3 Pr2 Sb2 55.26(3) . 7_546
Sb8 Pr2 Sb2 130.81(5) 7_556 7_546
Sb8 Pr2 Sb2 81.35(6) 7_546 7_546
Sb2 Pr2 Sb2 78.14(6) 7_556 7_546
Sb1 Pr2 Sb9 81.15(5) 7_546 1_556
Sb1 Pr2 Sb9 81.15(5) 7_556 1_556
Sb3 Pr2 Sb9 159.93(4) . 1_556
Sb8 Pr2 Sb9 55.35(5) 7_556 1_556
Sb8 Pr2 Sb9 55.35(5) 7_546 1_556
Sb2 Pr2 Sb9 135.74(3) 7_556 1_556
Sb2 Pr2 Sb9 135.74(3) 7_546 1_556
Sb1 Pr2 Sb10 135.61(4) 7_546 5_656
Sb1 Pr2 Sb10 135.61(4) 7_556 5_656
Sb3 Pr2 Sb10 117.53(6) . 5_656
Sb8 Pr2 Sb10 53.92(4) 7_556 5_656
Sb8 Pr2 Sb10 53.92(4) 7_546 5_656
Sb2 Pr2 Sb10 78.23(6) 7_556 5_656
Sb2 Pr2 Sb10 78.23(6) 7_546 5_656
Sb9 Pr2 Sb10 82.54(7) 1_556 5_656
Sb1 Pr3 Sb1 81.42(7) 3_445 3_455
Sb1 Pr3 Sb9 82.34(6) 3_445 .
Sb1 Pr3 Sb9 82.34(6) 3_455 .
Sb1 Pr3 Sb7 137.70(5) 3_445 3_455
Sb1 Pr3 Sb7 84.39(6) 3_455 3_455
Sb9 Pr3 Sb7 134.73(4) . 3_455
Sb1 Pr3 Sb7 84.39(6) 3_445 3_445
Sb1 Pr3 Sb7 137.70(5) 3_455 3_445
Sb9 Pr3 Sb7 134.73(4) . 3_445
Sb7 Pr3 Sb7 79.87(7) 3_455 3_445
Sb1 Pr3 Sb8 84.52(6) 3_445 7_545
Sb1 Pr3 Sb8 137.65(5) 3_455 7_545
Sb9 Pr3 Sb8 56.21(4) . 7_545
Sb7 Pr3 Sb8 129.83(5) 3_455 7_545
Sb7 Pr3 Sb8 79.59(5) 3_445 7_545
Sb1 Pr3 Sb8 137.65(5) 3_445 7
Sb1 Pr3 Sb8 84.52(6) 3_455 7
Sb9 Pr3 Sb8 56.21(4) . 7
Sb7 Pr3 Sb8 79.59(5) 3_455 7
Sb7 Pr3 Sb8 129.83(5) 3_445 7
Sb8 Pr3 Sb8 79.53(7) 7_545 7
Sb1 Pr3 Sb6 82.50(6) 3_445 .
Sb1 Pr3 Sb6 82.50(6) 3_455 .
Sb9 Pr3 Sb6 159.95(4) . .
Sb7 Pr3 Sb6 56.16(3) 3_455 .
Sb7 Pr3 Sb6 56.16(3) 3_445 .
Sb8 Pr3 Sb6 134.77(4) 7_545 .
Sb8 Pr3 Sb6 134.77(4) 7 .
Sb1 Pr3 Sb10 137.43(3) 3_445 5_655
Sb1 Pr3 Sb10 137.43(3) 3_455 5_655
Sb9 Pr3 Sb10 86.42(7) . 5_655
Sb7 Pr3 Sb10 74.94(5) 3_455 5_655
Sb7 Pr3 Sb10 74.94(5) 3_445 5_655
Sb8 Pr3 Sb10 55.64(5) 7_545 5_655
Sb8 Pr3 Sb10 55.64(5) 7 5_655
Sb6 Pr3 Sb10 113.63(8) . 5_655
Sb5 Pr4 Sb5 81.40(7) 7_546 7_556
Sb5 Pr4 Sb3 79.10(4) 7_546 .
Sb5 Pr4 Sb3 79.10(4) 7_556 .
Sb5 Pr4 Sb6 138.28(4) 7_546 7_556
Sb5 Pr4 Sb6 84.59(5) 7_556 7_556
Sb3 Pr4 Sb6 136.01(4) . 7_556
Sb5 Pr4 Sb6 84.59(5) 7_546 7_546
Sb5 Pr4 Sb6 138.27(4) 7_556 7_546
Sb3 Pr4 Sb6 136.01(4) . 7_546
Sb6 Pr4 Sb6 80.27(7) 7_556 7_546
Sb5 Pr4 Sb7 137.86(4) 7_546 5_656
Sb5 Pr4 Sb7 137.86(4) 7_556 5_656
Sb3 Pr4 Sb7 116.48(5) . 5_656
Sb6 Pr4 Sb7 56.47(3) 7_556 5_656
Sb6 Pr4 Sb7 56.47(3) 7_546 5_656
Sb5 Pr4 Sb2 134.19(6) 7_546 7_556
Sb5 Pr4 Sb2 82.41(6) 7_556 7_556
Sb3 Pr4 Sb2 55.83(4) . 7_556
Sb6 Pr4 Sb2 81.79(6) 7_556 7_556
Sb6 Pr4 Sb2 132.60(5) 7_546 7_556
Sb7 Pr4 Sb2 77.09(6) 5_656 7_556
Sb5 Pr4 Sb2 82.41(6) 7_546 7_546
Sb5 Pr4 Sb2 134.19(6) 7_556 7_546
Sb3 Pr4 Sb2 55.83(4) . 7_546
Sb6 Pr4 Sb2 132.60(5) 7_556 7_546
Sb6 Pr4 Sb2 81.79(6) 7_546 7_546
Sb7 Pr4 Sb2 77.09(6) 5_656 7_546
Sb2 Pr4 Sb2 78.96(6) 7_556 7_546
Sb5 Pr4 Sb5 86.63(5) 7_546 .
Sb5 Pr4 Sb5 86.63(5) 7_556 .
Sb3 Pr4 Sb5 161.11(4) . .
Sb6 Pr4 Sb5 53.35(5) 7_556 .
Sb6 Pr4 Sb5 53.35(5) 7_546 .
Sb7 Pr4 Sb5 82.41(7) 5_656 .
Sb2 Pr4 Sb5 134.65(3) 7_556 .
Sb2 Pr4 Sb5 134.65(3) 7_546 .
Sb7 Mn Sb7 96.44(11) 3_445 3_455
Sb7 Mn Sb10 83.76(6) 3_445 3_445
Sb7 Mn Sb10 170.61(13) 3_455 3_445
Sb7 Mn Sb10 170.61(13) 3_445 3_455
Sb7 Mn Sb10 83.76(6) 3_455 3_455
Sb10 Mn Sb10 94.50(10) 3_445 3_455
Sb7 Mn Sb10 91.17(9) 3_445 5_655
Sb7 Mn Sb10 91.17(9) 3_455 5_655
Sb10 Mn Sb10 79.44(9) 3_445 5_655
Sb10 Mn Sb10 79.44(9) 3_455 5_655
Sb7 Mn Sb2 91.08(9) 3_445 .
Sb7 Mn Sb2 91.08(9) 3_455 .
Sb10 Mn Sb2 98.31(10) 3_445 .
Sb10 Mn Sb2 98.31(9) 3_455 .
Sb10 Mn Sb2 176.62(11) 5_655 .
Pr2 Sb1 Pr2 81.65(7) 7_546 7_556
Pr2 Sb1 Pr1 134.66(5) 7_546 3
Pr2 Sb1 Pr1 81.30(5) 7_556 3
Pr2 Sb1 Pr1 81.30(5) 7_546 3_545
Pr2 Sb1 Pr1 134.66(5) 7_556 3_545
Pr1 Sb1 Pr1 81.57(7) 3 3_545
Pr2 Sb1 Pr3 136.69(6) 7_546 3
Pr2 Sb1 Pr3 82.81(6) 7_556 3
Pr1 Sb1 Pr3 81.77(6) 3 3
Pr1 Sb1 Pr3 135.15(5) 3_545 3
Pr2 Sb1 Pr3 82.81(6) 7_546 3_545
Pr2 Sb1 Pr3 136.69(6) 7_556 3_545
Pr1 Sb1 Pr3 135.15(5) 3 3_545
Pr1 Sb1 Pr3 81.77(6) 3_545 3_545
Pr3 Sb1 Pr3 81.42(7) 3 3_545
Mn Sb2 Sb3 136.75(4) . 7_556
Mn Sb2 Sb3 136.75(4) . 7_546
Sb3 Sb2 Sb3 86.51(7) 7_556 7_546
Mn Sb2 Pr4 94.02(7) . 7_556
Sb3 Sb2 Pr4 61.08(6) 7_556 7_556
Sb3 Sb2 Pr4 112.81(7) 7_546 7_556
Mn Sb2 Pr4 94.02(7) . 7_546
Sb3 Sb2 Pr4 112.81(7) 7_556 7_546
Sb3 Sb2 Pr4 61.08(6) 7_546 7_546
Pr4 Sb2 Pr4 78.96(6) 7_556 7_546
Mn Sb2 Pr2 93.39(7) . 7_556
Sb3 Sb2 Pr2 61.44(6) 7_556 7_556
Sb3 Sb2 Pr2 112.69(7) 7_546 7_556
Pr4 Sb2 Pr2 100.96(6) 7_556 7_556
Pr4 Sb2 Pr2 172.58(4) 7_546 7_556
Mn Sb2 Pr2 93.39(7) . 7_546
Sb3 Sb2 Pr2 112.69(7) 7_556 7_546
Sb3 Sb2 Pr2 61.44(6) 7_546 7_546
Pr4 Sb2 Pr2 172.58(4) 7_556 7_546
Pr4 Sb2 Pr2 100.96(6) 7_546 7_546
Pr2 Sb2 Pr2 78.14(6) 7_556 7_546
Sb2 Sb3 Sb2 86.51(7) 7_556 7_546
Sb2 Sb3 Sb4 178.73(4) 7_556 1_545
Sb2 Sb3 Sb4 94.37(6) 7_546 1_545
Sb2 Sb3 Sb4 94.37(6) 7_556 .
Sb2 Sb3 Sb4 178.73(4) 7_546 .
Sb4 Sb3 Sb4 84.73(6) 1_545 .
Sb2 Sb3 Pr4 63.09(4) 7_556 .
Sb2 Sb3 Pr4 63.09(4) 7_546 .
Sb4 Sb3 Pr4 118.14(4) 1_545 .
Sb4 Sb3 Pr4 118.14(4) . .
Sb2 Sb3 Pr2 63.30(4) 7_556 .
Sb2 Sb3 Pr2 63.30(4) 7_546 .
Sb4 Sb3 Pr2 116.30(4) 1_545 .
Sb4 Sb3 Pr2 116.30(4) . .
Pr4 Sb3 Pr2 103.49(4) . .
Sb2 Sb3 Pr1 118.38(4) 7_556 5_556
Sb2 Sb3 Pr1 118.38(4) 7_546 5_556
Sb4 Sb3 Pr1 60.38(4) 1_545 5_556
Sb4 Sb3 Pr1 60.38(4) . 5_556
Pr4 Sb3 Pr1 177.68(4) . 5_556
Pr2 Sb3 Pr1 78.83(4) . 5_556
Sb2 Sb3 Pr1 121.17(4) 7_556 .
Sb2 Sb3 Pr1 121.17(4) 7_546 .
Sb4 Sb3 Pr1 59.09(3) 1_545 .
Sb4 Sb3 Pr1 59.09(3) . .
Pr4 Sb3 Pr1 83.70(3) . .
Pr2 Sb3 Pr1 172.81(4) . .
Pr1 Sb3 Pr1 93.98(4) 5_556 .
Sb3 Sb4 Sb3 180.0 5_556 1_565
Sb3 Sb4 Sb3 84.73(6) 5_556 5_566
Sb3 Sb4 Sb3 95.27(6) 1_565 5_566
Sb3 Sb4 Sb3 95.27(6) 5_556 .
Sb3 Sb4 Sb3 84.73(6) 1_565 .
Sb3 Sb4 Sb3 180.0 5_566 .
Sb3 Sb4 Pr1 117.11(6) 5_556 5_566
Sb3 Sb4 Pr1 62.89(6) 1_565 5_566
Sb3 Sb4 Pr1 65.31(6) 5_566 5_566
Sb3 Sb4 Pr1 114.69(6) . 5_566
Sb3 Sb4 Pr1 65.31(6) 5_556 5_556
Sb3 Sb4 Pr1 114.69(6) 1_565 5_556
Sb3 Sb4 Pr1 117.11(6) 5_566 5_556
Sb3 Sb4 Pr1 62.89(6) . 5_556
Pr1 Sb4 Pr1 80.79(6) 5_566 5_556
Sb3 Sb4 Pr1 62.89(6) 5_556 .
Sb3 Sb4 Pr1 117.11(6) 1_565 .
Sb3 Sb4 Pr1 114.69(6) 5_566 .
Sb3 Sb4 Pr1 65.31(6) . .
Pr1 Sb4 Pr1 180.0 5_566 .
Pr1 Sb4 Pr1 99.21(6) 5_556 .
Sb3 Sb4 Pr1 114.69(6) 5_556 1_565
Sb3 Sb4 Pr1 65.31(6) 1_565 1_565
Sb3 Sb4 Pr1 62.89(6) 5_566 1_565
Sb3 Sb4 Pr1 117.11(6) . 1_565
Pr1 Sb4 Pr1 99.21(6) 5_566 1_565
Pr1 Sb4 Pr1 180.0 5_556 1_565
Pr1 Sb4 Pr1 80.79(6) . 1_565
Sb6 Sb5 Sb6 88.77(8) 7_556 7_546
Sb6 Sb5 Pr4 151.27(5) 7_556 7_546
Sb6 Sb5 Pr4 87.97(7) 7_546 7_546
Sb6 Sb5 Pr4 87.97(7) 7_556 7_556
Sb6 Sb5 Pr4 151.27(5) 7_546 7_556
Pr4 Sb5 Pr4 81.40(7) 7_546 7_556
Sb6 Sb5 Pr1 63.01(5) 7_556 7_556
Sb6 Sb5 Pr1 116.65(6) 7_546 7_556
Pr4 Sb5 Pr1 141.98(5) 7_546 7_556
Pr4 Sb5 Pr1 86.93(5) 7_556 7_556
Sb6 Sb5 Pr1 116.65(6) 7_556 7_546
Sb6 Sb5 Pr1 63.01(5) 7_546 7_546
Pr4 Sb5 Pr1 86.93(5) 7_546 7_546
Pr4 Sb5 Pr1 141.98(5) 7_556 7_546
Pr1 Sb5 Pr1 80.34(7) 7_556 7_546
Sb6 Sb5 Pr4 60.53(3) 7_556 .
Sb6 Sb5 Pr4 60.53(3) 7_546 .
Pr4 Sb5 Pr4 93.37(5) 7_546 .
Pr4 Sb5 Pr4 93.37(5) 7_556 .
Pr1 Sb5 Pr4 123.49(5) 7_556 .
Pr1 Sb5 Pr4 123.49(5) 7_546 .
Sb5 Sb6 Sb5 88.77(8) 7_556 7_546
Sb5 Sb6 Sb7 177.71(4) 7_556 3_445
Sb5 Sb6 Sb7 92.95(7) 7_546 3_445
Sb5 Sb6 Sb7 92.95(7) 7_556 3_455
Sb5 Sb6 Sb7 177.71(4) 7_546 3_455
Sb7 Sb6 Sb7 85.28(7) 3_445 3_455
Sb5 Sb6 Pr4 66.11(5) 7_556 7_556
Sb5 Sb6 Pr4 119.79(6) 7_546 7_556
Sb7 Sb6 Pr4 114.17(6) 3_445 7_556
Sb7 Sb6 Pr4 62.36(5) 3_455 7_556
Sb5 Sb6 Pr4 119.79(6) 7_556 7_546
Sb5 Sb6 Pr4 66.11(5) 7_546 7_546
Sb7 Sb6 Pr4 62.36(5) 3_445 7_546
Sb7 Sb6 Pr4 114.17(6) 3_455 7_546
Pr4 Sb6 Pr4 80.27(7) 7_556 7_546
Sb5 Sb6 Pr1 62.27(3) 7_556 .
Sb5 Sb6 Pr1 62.27(3) 7_546 .
Sb7 Sb6 Pr1 117.30(4) 3_445 .
Sb7 Sb6 Pr1 117.30(4) 3_455 .
Pr4 Sb6 Pr1 128.32(5) 7_556 .
Pr4 Sb6 Pr1 128.32(5) 7_546 .
Sb5 Sb6 Pr3 116.61(5) 7_556 .
Sb5 Sb6 Pr3 116.61(5) 7_546 .
Sb7 Sb6 Pr3 61.23(5) 3_445 .
Sb7 Sb6 Pr3 61.23(5) 3_455 .
Pr4 Sb6 Pr3 123.59(4) 7_556 .
Pr4 Sb6 Pr3 123.59(4) 7_546 .
Pr1 Sb6 Pr3 79.43(6) . .
Mn Sb7 Mn 96.44(11) 3 3_545
Mn Sb7 Sb6 85.13(7) 3 3
Mn Sb7 Sb6 157.73(8) 3_545 3
Mn Sb7 Sb6 157.73(8) 3 3_545
Mn Sb7 Sb6 85.13(7) 3_545 3_545
Sb6 Sb7 Sb6 85.28(7) 3 3_545
Mn Sb7 Pr3 139.55(8) 3 3_545
Mn Sb7 Pr3 78.67(8) 3_545 3_545
Sb6 Sb7 Pr3 114.18(6) 3 3_545
Sb6 Sb7 Pr3 62.61(5) 3_545 3_545
Mn Sb7 Pr3 78.67(8) 3 3
Mn Sb7 Pr3 139.55(8) 3_545 3
Sb6 Sb7 Pr3 62.61(5) 3 3
Sb6 Sb7 Pr3 114.18(6) 3_545 3
Pr3 Sb7 Pr3 79.87(7) 3_545 3
Mn Sb7 Pr4 96.64(8) 3 5_656
Mn Sb7 Pr4 96.64(8) 3_545 5_656
Sb6 Sb7 Pr4 61.17(5) 3 5_656
Sb6 Sb7 Pr4 61.17(5) 3_545 5_656
Pr3 Sb7 Pr4 123.77(4) 3_545 5_656
Pr3 Sb7 Pr4 123.77(4) 3 5_656
Sb9 Sb8 Sb9 85.88(7) 3 3_545
Sb9 Sb8 Sb10 176.89(4) 3 3_445
Sb9 Sb8 Sb10 95.11(7) 3_545 3_445
Sb9 Sb8 Sb10 95.11(7) 3 3_455
Sb9 Sb8 Sb10 176.89(4) 3_545 3_455
Sb10 Sb8 Sb10 83.75(8) 3_445 3_455
Sb9 Sb8 Pr3 113.24(5) 3 7_545
Sb9 Sb8 Pr3 61.52(4) 3_545 7_545
Sb10 Sb8 Pr3 64.87(4) 3_445 7_545
Sb10 Sb8 Pr3 115.42(5) 3_455 7_545
Sb9 Sb8 Pr3 61.52(4) 3 7
Sb9 Sb8 Pr3 113.24(5) 3_545 7
Sb10 Sb8 Pr3 115.42(5) 3_445 7
Sb10 Sb8 Pr3 64.87(4) 3_455 7
Pr3 Sb8 Pr3 79.53(7) 7_545 7
Sb9 Sb8 Pr2 63.18(4) 3 7_556
Sb9 Sb8 Pr2 114.70(5) 3_545 7_556
Sb10 Sb8 Pr2 118.83(5) 3_445 7_556
Sb10 Sb8 Pr2 68.33(5) 3_455 7_556
Pr3 Sb8 Pr2 175.47(5) 7_545 7_556
Pr3 Sb8 Pr2 100.42(7) 7 7_556
Sb9 Sb8 Pr2 114.70(5) 3 7_546
Sb9 Sb8 Pr2 63.18(4) 3_545 7_546
Sb10 Sb8 Pr2 68.33(5) 3_445 7_546
Sb10 Sb8 Pr2 118.83(5) 3_455 7_546
Pr3 Sb8 Pr2 100.42(7) 7_545 7_546
Pr3 Sb8 Pr2 175.47(5) 7 7_546
Pr2 Sb8 Pr2 79.27(7) 7_556 7_546
Sb8 Sb9 Sb8 180.00(3) 3_445 7
Sb8 Sb9 Sb8 85.88(7) 3_445 3_455
Sb8 Sb9 Sb8 94.12(7) 7 3_455
Sb8 Sb9 Sb8 94.12(7) 3_445 7_545
Sb8 Sb9 Sb8 85.88(7) 7 7_545
Sb8 Sb9 Sb8 180.00(3) 3_455 7_545
Sb8 Sb9 Pr3 62.27(5) 3_445 5
Sb8 Sb9 Pr3 117.73(5) 7 5
Sb8 Sb9 Pr3 62.27(5) 3_455 5
Sb8 Sb9 Pr3 117.73(5) 7_545 5
Sb8 Sb9 Pr3 117.73(5) 3_445 .
Sb8 Sb9 Pr3 62.27(5) 7 .
Sb8 Sb9 Pr3 117.73(5) 3_455 .
Sb8 Sb9 Pr3 62.27(5) 7_545 .
Pr3 Sb9 Pr3 180.00(4) 5 .
Sb8 Sb9 Pr2 118.53(3) 3_445 1_554
Sb8 Sb9 Pr2 61.47(3) 7 1_554
Sb8 Sb9 Pr2 118.53(3) 3_455 1_554
Sb8 Sb9 Pr2 61.47(3) 7_545 1_554
Pr3 Sb9 Pr2 80.19(7) 5 1_554
Pr3 Sb9 Pr2 99.81(7) . 1_554
Sb8 Sb9 Pr2 61.47(3) 3_445 5_556
Sb8 Sb9 Pr2 118.53(3) 7 5_556
Sb8 Sb9 Pr2 61.47(3) 3_455 5_556
Sb8 Sb9 Pr2 118.53(3) 7_545 5_556
Pr3 Sb9 Pr2 99.81(7) 5 5_556
Pr3 Sb9 Pr2 80.19(7) . 5_556
Pr2 Sb9 Pr2 180.00(3) 1_554 5_556
Mn Sb10 Mn 94.50(10) 3 3_545
Mn Sb10 Mn 100.56(9) 3 5_655
Mn Sb10 Mn 100.56(9) 3_545 5_655
Mn Sb10 Sb8 81.57(7) 3 3
Mn Sb10 Sb8 146.48(9) 3_545 3
Mn Sb10 Sb8 112.91(6) 5_655 3
Mn Sb10 Sb8 146.48(9) 3 3_545
Mn Sb10 Sb8 81.57(7) 3_545 3_545
Mn Sb10 Sb8 112.91(6) 5_655 3_545
Sb8 Sb10 Sb8 83.75(8) 3 3_545
Mn Sb10 Pr3 132.75(5) 3 5_655
Mn Sb10 Pr3 132.75(5) 3_545 5_655
Mn Sb10 Pr3 74.51(9) 5_655 5_655
Sb8 Sb10 Pr3 59.49(4) 3 5_655
Sb8 Sb10 Pr3 59.49(4) 3_545 5_655
Mn Sb10 Pr2 89.04(8) 3 5_656
Mn Sb10 Pr2 89.04(8) 3_545 5_656
Mn Sb10 Pr2 165.74(7) 5_655 5_656
Sb8 Sb10 Pr2 57.75(5) 3 5_656
Sb8 Sb10 Pr2 57.75(5) 3_545 5_656
Pr3 Sb10 Pr2 91.23(8) 5_655 5_656

loop_
_geom_bond_atom_site_label_1
_geom_bond_atom_site_label_2
_geom_bond_distance
_geom_bond_site_symmetry_2
Pr1 Sb1 3.217(2) 3_445
Pr1 Sb1 3.217(2) 3_455
Pr1 Sb4 3.2428(17) 1_545
Pr1 Sb4 3.2428(17) .
Pr1 Sb5 3.258(2) 7_556
Pr1 Sb5 3.258(2) 7_546
Pr1 Sb6 3.279(3) .
Pr1 Sb3 3.320(3) 5_556
Pr1 Sb3 3.434(3) .
Pr2 Sb1 3.214(2) 7_546
Pr2 Sb1 3.214(2) 7_556
Pr2 Sb3 3.278(3) .
Pr2 Sb8 3.294(2) 7_556
Pr2 Sb8 3.294(2) 7_546
Pr2 Sb2 3.334(2) 7_556
Pr2 Sb2 3.334(2) 7_546
Pr2 Sb9 3.346(2) 1_556
Pr2 Sb10 3.620(3) 5_656
Pr3 Sb1 3.2218(19) 3_445
Pr3 Sb1 3.2218(19) 3_455
Pr3 Sb9 3.262(2) .
Pr3 Sb7 3.274(2) 3_455
Pr3 Sb7 3.274(2) 3_445
Pr3 Sb8 3.285(2) 7_545
Pr3 Sb8 3.285(2) 7
Pr3 Sb6 3.316(3) .
Pr3 Sb10 3.452(3) 5_655
Pr4 Sb5 3.223(2) 7_546
Pr4 Sb5 3.223(2) 7_556
Pr4 Sb3 3.244(3) .
Pr4 Sb6 3.260(2) 7_556
Pr4 Sb6 3.260(2) 7_546
Pr4 Sb7 3.297(3) 5_656
Pr4 Sb2 3.3052(19) 7_556
Pr4 Sb2 3.3052(19) 7_546
Pr4 Sb5 3.424(3) .
Mn Sb7 2.818(2) 3_445
Mn Sb7 2.818(2) 3_455
Mn Sb10 2.862(3) 3_445
Mn Sb10 2.862(3) 3_455
Mn Sb10 2.913(4) 5_655
Mn Sb2 2.944(4) .
Sb1 Pr2 3.214(2) 7_546
Sb1 Pr2 3.214(2) 7_556
Sb1 Pr1 3.217(2) 3
Sb1 Pr1 3.217(2) 3_545
Sb1 Pr3 3.2218(19) 3
Sb1 Pr3 3.2218(19) 3_545
Sb2 Sb3 3.0667(19) 7_556
Sb2 Sb3 3.0667(19) 7_546
Sb2 Pr4 3.3052(19) 7_556
Sb2 Pr4 3.3052(19) 7_546
Sb2 Pr2 3.334(2) 7_556
Sb2 Pr2 3.334(2) 7_546
Sb3 Sb2 3.0667(19) 7_556
Sb3 Sb2 3.0667(19) 7_546
Sb3 Sb4 3.1185(18) 1_545
Sb3 Sb4 3.1185(18) .
Sb3 Pr1 3.320(3) 5_556
Sb4 Sb3 3.1185(18) 5_556
Sb4 Sb3 3.1185(18) 1_565
Sb4 Sb3 3.1185(18) 5_566
Sb4 Pr1 3.2428(17) 5_566
Sb4 Pr1 3.2428(17) 5_556
Sb4 Pr1 3.2428(17) 1_565
Sb5 Sb6 3.004(2) 7_556
Sb5 Sb6 3.004(2) 7_546
Sb5 Pr4 3.223(2) 7_546
Sb5 Pr4 3.223(2) 7_556
Sb5 Pr1 3.258(2) 7_556
Sb5 Pr1 3.258(2) 7_546
Sb6 Sb5 3.004(2) 7_556
Sb6 Sb5 3.004(2) 7_546
Sb6 Sb7 3.102(2) 3_445
Sb6 Sb7 3.102(2) 3_455
Sb6 Pr4 3.260(2) 7_556
Sb6 Pr4 3.260(2) 7_546
Sb7 Mn 2.818(2) 3
Sb7 Mn 2.818(2) 3_545
Sb7 Sb6 3.102(2) 3
Sb7 Sb6 3.102(2) 3_545
Sb7 Pr3 3.274(2) 3_545
Sb7 Pr3 3.274(2) 3
Sb7 Pr4 3.297(3) 5_656
Sb8 Sb9 3.085(2) 3
Sb8 Sb9 3.085(2) 3_545
Sb8 Sb10 3.148(2) 3_445
Sb8 Sb10 3.148(2) 3_455
Sb8 Pr3 3.285(2) 7_545
Sb8 Pr3 3.285(2) 7
Sb8 Pr2 3.294(2) 7_556
Sb8 Pr2 3.294(2) 7_546
Sb9 Sb8 3.085(2) 3_445
Sb9 Sb8 3.085(2) 7
Sb9 Sb8 3.085(2) 3_455
Sb9 Sb8 3.085(2) 7_545
Sb9 Pr3 3.262(2) 5
Sb9 Pr2 3.346(2) 1_554
Sb9 Pr2 3.346(2) 5_556
Sb10 Mn 2.862(3) 3
Sb10 Mn 2.862(3) 3_545
Sb10 Mn 2.913(4) 5_655
Sb10 Sb8 3.148(2) 3
Sb10 Sb8 3.148(2) 3_545
Sb10 Pr3 3.452(3) 5_655
Sb10 Pr2 3.620(3) 5_656
